data_4077536
loop_
_publ_author_name
'Shafir, Alexandr'
'Power, Maurice P.'
'Whitener, Glenn D.'
'Arnold, John'

_publ_contact_author
;
        John Arnold
 Dept of Chemistry, UC Berkeley, Berkeley, CA 94720-1460
;
_publ_section_title
;
 Synthesis, Structure, and Properties of 1,1&#x2018;-Diamino- and
 1,1&#x2018;-Diazidoferrocene
;
_journal_issue 19
_journal_name_full Organometallics
_journal_page_first 3978
_journal_paper_doi 10.1021/om0004085
_journal_volume 19
_journal_year 2000
_chemical_formula_moiety 'C10 H12 Fe N2'
_chemical_formula_sum 'C10 H12 Fe N2'
_chemical_formula_weight 216.07
_space_group_IT_number 2
_symmetry_cell_setting triclinic
_symmetry_Int_Tables_number 2
_symmetry_space_group_name_Hall '-P 1'
_symmetry_space_group_name_H-M 'P -1'
_audit_creation_date 'Mon Mar 20 11:45:46 2000'
_audit_creation_method 'from TEXRAY.INF file'
_cell_angle_alpha 88.130(1)
_cell_angle_beta 77.995(1)
_cell_angle_gamma 88.089(1)
_cell_formula_units_Z 4
_cell_length_a 7.3909(6)
_cell_length_b 10.3570(8)
_cell_length_c 11.6657(4)
_cell_measurement_reflns_used 3838
_cell_measurement_temperature 125.2
_cell_measurement_theta_max 45.0
_cell_measurement_theta_min 3.0
_cell_volume 872.66(10)
_computing_cell_refinement 'MSC/AFC Diffractometer Control'
_computing_data_collection 'MSC/AFC Diffractometer Control'
_computing_data_reduction teXsan
_computing_publication_material teXsan
_computing_structure_refinement teXsan
_diffrn_ambient_temperature 125.2
_diffrn_measurement_device 'SMART CCD'
_diffrn_measurement_method 'omega scans with profile analysis'
_diffrn_orient_matrix_UB_11 0.00000
_diffrn_orient_matrix_UB_12 0.00000
_diffrn_orient_matrix_UB_13 0.00000
_diffrn_orient_matrix_UB_21 0.00000
_diffrn_orient_matrix_UB_22 0.00000
_diffrn_orient_matrix_UB_23 0.00000
_diffrn_orient_matrix_UB_31 0.00000
_diffrn_orient_matrix_UB_32 0.00000
_diffrn_orient_matrix_UB_33 0.00000
_diffrn_radiation_monochromator graphite
_diffrn_radiation_source 'X-ray tube'
_diffrn_radiation_type 'Mo K\a'
_diffrn_radiation_wavelength 0.7107
_diffrn_reflns_av_R_equivalents 0.0358
_diffrn_reflns_limit_h_max 8
_diffrn_reflns_limit_h_min 0
_diffrn_reflns_limit_k_max 12
_diffrn_reflns_limit_k_min -11
_diffrn_reflns_limit_l_max 14
_diffrn_reflns_limit_l_min -13
_diffrn_reflns_number 4834
_diffrn_reflns_theta_max 26.14
_diffrn_reflns_theta_min 1.5
_diffrn_standards_decay_% 0.00
_diffrn_standards_interval_count 0
_diffrn_standards_number 0
_exptl_absorpt_coefficient_mu 1.672
_exptl_absorpt_correction_type none
_exptl_crystal_colour red
_exptl_crystal_density_diffrn 1.644
_exptl_crystal_description block
_exptl_crystal_F_000 448.00
_exptl_crystal_size_max 0.250
_exptl_crystal_size_mid 0.180
_exptl_crystal_size_min 0.180
_refine_diff_density_max 0.37
_refine_diff_density_min -0.45
_refine_ls_extinction_coef 0.00000
_refine_ls_extinction_method none
_refine_ls_goodness_of_fit_obs 1.848
_refine_ls_hydrogen_treatment noref
_refine_ls_matrix_type full
_refine_ls_number_parameters 267
_refine_ls_number_reflns 2389
_refine_ls_number_restraints 0
_refine_ls_R_factor_obs 0.0331
_refine_ls_shift/esd_max 0.0010
_refine_ls_shift/esd_mean 0
_refine_ls_structure_factor_coef F
_refine_ls_weighting_scheme sigma
_refine_ls_wR_factor_obs 0.0386
_reflns_number_observed 2389
_reflns_number_total 2945
_reflns_observed_criterion 'I>3.00 sigma'
_cod_data_source_file om0004085.cif
_cod_data_source_block ferrocene_diamine_out_of_CH2Cl2
_cod_original_cell_volume 872.66(9)
_cod_original_sg_symbol_H-M 'P -1       '
_cod_original_formula_sum 'C10 H12 Fe N2 '
_cod_database_code 4077536

loop_
_symmetry_equiv_pos_as_xyz
'   +x,   +y,   +z'
'   -x,   -y,   -z'

loop_
_atom_site_aniso_label
_atom_site_aniso_U_11
_atom_site_aniso_U_22
_atom_site_aniso_U_33
_atom_site_aniso_U_12
_atom_site_aniso_U_13
_atom_site_aniso_U_23
Fe(1) 0.0135(3) 0.0123(3) 0.0177(3) 0.0017(2) -0.0033(2) 0.0003(2)
Fe(2) 0.0141(3) 0.0132(3) 0.0158(3) 0.0001(2) -0.0038(2) -0.0007(2)
N(1) 0.030(2) 0.016(2) 0.014(2) -0.001(1) -0.005(1) 0.000(1)
N(2) 0.025(2) 0.019(2) 0.019(2) -0.001(1) -0.004(1) -0.002(1)
N(3) 0.025(2) 0.023(2) 0.018(2) 0.003(1) -0.004(1) -0.001(1)
N(4) 0.023(2) 0.020(2) 0.020(2) 0.002(1) -0.001(1) -0.001(1)
C(1) 0.019(2) 0.015(2) 0.023(2) 0.004(1) -0.007(2) -0.004(1)
C(2) 0.013(2) 0.016(2) 0.026(2) 0.002(1) -0.003(1) 0.001(1)
C(3) 0.019(2) 0.017(2) 0.024(2) 0.006(1) -0.003(2) 0.003(1)
C(4) 0.021(2) 0.016(2) 0.021(2) 0.004(1) -0.006(2) 0.000(1)
C(5) 0.019(2) 0.011(2) 0.020(2) 0.004(1) -0.003(1) 0.000(1)
C(6) 0.018(2) 0.016(2) 0.021(2) 0.003(1) 0.001(1) 0.002(1)
C(7) 0.013(2) 0.020(2) 0.032(2) 0.003(1) -0.003(2) -0.002(2)
C(8) 0.018(2) 0.022(2) 0.023(2) 0.007(1) -0.007(2) -0.001(2)
C(9) 0.018(2) 0.014(2) 0.021(2) 0.002(1) -0.002(1) 0.001(1)
C(10) 0.016(2) 0.015(2) 0.022(2) 0.006(1) -0.003(1) -0.002(1)
C(11) 0.017(2) 0.016(2) 0.023(2) -0.002(1) -0.007(2) 0.000(1)
C(12) 0.013(2) 0.025(2) 0.020(2) 0.000(1) -0.002(1) -0.006(1)
C(13) 0.023(2) 0.021(2) 0.019(2) -0.007(1) -0.006(2) 0.001(1)
C(14) 0.020(2) 0.015(2) 0.020(2) -0.003(1) -0.005(2) -0.001(1)
C(15) 0.019(2) 0.016(2) 0.020(2) -0.005(1) -0.009(2) -0.004(1)
C(16) 0.022(2) 0.013(2) 0.021(2) 0.000(1) -0.006(2) -0.001(1)
C(17) 0.021(2) 0.013(2) 0.026(2) -0.004(1) -0.005(2) -0.003(1)
C(18) 0.020(2) 0.017(2) 0.023(2) -0.002(1) -0.008(2) 0.001(1)
C(19) 0.014(2) 0.015(2) 0.030(2) 0.001(1) -0.007(2) 0.002(2)
C(20) 0.014(2) 0.014(2) 0.020(2) -0.002(1) -0.004(1) 0.001(1)

loop_
_atom_site_label
_atom_site_fract_x
_atom_site_fract_y
_atom_site_fract_z
_atom_site_U_iso_or_equiv
_atom_site_thermal_displace_type
Fe(1) -0.23833(6) 0.28772(4) 0.24086(5) 0 Uij
Fe(2) -0.23345(6) 0.20098(4) -0.32243(4) 0 Uij
N(1) -0.2355(4) 0.5554(3) 0.0997(3) 0 Uij
N(2) -0.2159(5) 0.0917(3) 0.0361(3) 0 Uij
N(3) -0.2269(4) 0.3793(3) -0.1109(3) 0 Uij
N(4) -0.5575(4) 0.1616(3) -0.0964(3) 0 Uij
C(1) -0.4559(5) 0.3765(3) 0.1844(3) 0 Uij
C(2) -0.5138(4) 0.3200(3) 0.2997(3) 0 Uij
C(3) -0.4140(5) 0.3782(3) 0.3752(3) 0 Uij
C(4) -0.2933(5) 0.4693(3) 0.3077(3) 0 Uij
C(5) -0.3203(4) 0.4705(3) 0.1905(3) 0 Uij
C(6) -0.0070(5) 0.2313(3) 0.1225(3) 0 Uij
C(7) 0.0330(5) 0.2452(3) 0.2354(4) 0 Uij
C(8) -0.0799(5) 0.1585(3) 0.3146(3) 0 Uij
C(9) -0.1886(4) 0.0912(3) 0.2492(3) 0 Uij
C(10) -0.1420(5) 0.1341(3) 0.1300(3) 0 Uij
C(11) -0.0076(4) 0.2392(3) -0.2551(3) 0 Uij
C(12) 0.0422(4) 0.2351(3) -0.3793(3) 0 Uij
C(13) -0.0640(5) 0.3309(3) -0.4274(3) 0 Uij
C(14) -0.1818(5) 0.3953(3) -0.3319(3) 0 Uij
C(15) -0.1457(5) 0.3386(3) -0.2252(3) 0 Uij
C(16) -0.3336(5) 0.0299(3) -0.2452(3) 0 Uij
C(17) -0.2974(5) 0.0222(3) -0.3687(3) 0 Uij
C(18) -0.4060(5) 0.1185(3) -0.4131(3) 0 Uij
C(19) -0.5112(5) 0.1875(3) -0.3169(3) 0 Uij
C(20) -0.4692(4) 0.1310(3) -0.2121(3) 0 Uij
H(1) -0.216(5) 0.526(4) 0.036(4) 0.02(1) Uij
H(2) -0.122(6) 0.584(4) 0.111(4) 0.04(1) Uij
H(3) -0.125(6) 0.077(4) -0.031(4) 0.04(1) Uij
H(4) -0.273(7) 0.025(5) 0.051(5) 0.05(1) Uij
H(5) -0.338(6) 0.411(3) -0.114(3) 0.02(1) Uij
H(6) -0.239(6) 0.322(4) -0.063(4) 0.04(1) Uij
H(7) -0.608(5) 0.239(3) -0.094(3) 0.011(9) Uij
H(8) -0.476(6) 0.153(4) -0.053(4) 0.04(1) Uij
H(9) -0.209 0.521 0.336 1.8 Uij
H(10) -0.426 0.360 0.457 1.9 Uij
H(11) -0.603 0.255 0.322 2.0 Uij
H(12) -0.499 0.356 0.116 1.8 Uij
H(13) 0.047 0.278 0.053 1.7 Uij
H(14) 0.120 0.303 0.255 2.0 Uij
H(15) -0.082 0.147 0.396 1.9 Uij
H(16) -0.277 0.028 0.280 1.7 Uij
H(17) -0.594 0.258 -0.322 1.8 Uij
H(18) -0.408 0.135 -0.493 1.8 Uij
H(19) -0.214 -0.038 -0.414 1.8 Uij
H(20) -0.278 -0.023 -0.193 1.7 Uij
H(21) -0.268 0.464 -0.338 1.7 Uij
H(22) -0.059 0.349 -0.508 1.9 Uij
H(23) 0.132 0.178 -0.423 1.8 Uij
H(24) 0.042 0.185 -0.202 1.7 Uij

loop_
_atom_type_symbol
_atom_type_oxidation_number
_atom_type_number_in_cell
_atom_type_scat_dispersion_real
_atom_type_scat_dispersion_imag
_atom_type_scat_source
C 0 40 0.003 0.002 'International Tables'
H 0 48 0.000 0.000 'International Tables'
N 0 8 0.006 0.003 'International Tables'
Fe 0 4 0.346 0.844 'International Tables'

loop_
_geom_angle_atom_site_label_1
_geom_angle_atom_site_label_2
_geom_angle_atom_site_label_3
_geom_angle
_geom_angle_publ_flag
C(1) Fe(1) C(2) 41.3(1) yes
C(1) Fe(1) C(3) 68.9(1) yes
C(1) Fe(1) C(4) 68.6(1) yes
C(1) Fe(1) C(5) 40.8(1) yes
C(1) Fe(1) C(6) 120.1(1) yes
C(1) Fe(1) C(7) 154.9(1) yes
C(1) Fe(1) C(8) 162.7(1) yes
C(1) Fe(1) C(9) 125.5(1) yes
C(1) Fe(1) C(10) 107.9(1) yes
C(2) Fe(1) C(3) 40.8(1) yes
C(2) Fe(1) C(4) 68.6(1) yes
C(2) Fe(1) C(5) 68.7(1) yes
C(2) Fe(1) C(6) 155.2(2) yes
C(2) Fe(1) C(7) 162.3(2) yes
C(2) Fe(1) C(8) 124.8(1) yes
C(2) Fe(1) C(9) 107.5(1) yes
C(2) Fe(1) C(10) 120.5(1) yes
C(3) Fe(1) C(4) 40.5(1) yes
C(3) Fe(1) C(5) 68.1(1) yes
C(3) Fe(1) C(6) 162.8(1) yes
C(3) Fe(1) C(7) 125.1(2) yes
C(3) Fe(1) C(8) 107.1(1) yes
C(3) Fe(1) C(9) 120.5(1) yes
C(3) Fe(1) C(10) 155.2(1) yes
C(4) Fe(1) C(5) 40.3(1) yes
C(4) Fe(1) C(6) 125.9(1) yes
C(4) Fe(1) C(7) 107.4(1) yes
C(4) Fe(1) C(8) 120.0(1) yes
C(4) Fe(1) C(9) 155.3(2) yes
C(4) Fe(1) C(10) 163.1(1) yes
C(5) Fe(1) C(6) 108.2(1) yes
C(5) Fe(1) C(7) 120.1(1) yes
C(5) Fe(1) C(8) 154.9(1) yes
C(5) Fe(1) C(9) 163.0(1) yes
C(5) Fe(1) C(10) 126.5(1) yes
C(6) Fe(1) C(7) 40.9(2) yes
C(6) Fe(1) C(8) 68.7(1) yes
C(6) Fe(1) C(9) 68.0(1) yes
C(6) Fe(1) C(10) 40.4(1) yes
C(7) Fe(1) C(8) 41.1(1) yes
C(7) Fe(1) C(9) 68.6(1) yes
C(7) Fe(1) C(10) 68.4(1) yes
C(8) Fe(1) C(9) 40.8(1) yes
C(8) Fe(1) C(10) 68.2(1) yes
C(9) Fe(1) C(10) 40.0(1) yes
C(11) Fe(2) C(12) 40.7(1) yes
C(11) Fe(2) C(13) 68.4(1) yes
C(11) Fe(2) C(14) 68.5(1) yes
C(11) Fe(2) C(15) 40.7(1) yes
C(11) Fe(2) C(16) 106.3(1) yes
C(11) Fe(2) C(17) 124.7(1) yes
C(11) Fe(2) C(18) 162.4(1) yes
C(11) Fe(2) C(19) 154.6(1) yes
C(11) Fe(2) C(20) 119.5(1) yes
C(12) Fe(2) C(13) 40.4(1) yes
C(12) Fe(2) C(14) 68.3(1) yes
C(12) Fe(2) C(15) 68.4(1) yes
C(12) Fe(2) C(16) 123.7(1) yes
C(12) Fe(2) C(17) 111.3(1) yes
C(12) Fe(2) C(18) 127.4(1) yes
C(12) Fe(2) C(19) 162.2(2) yes
C(12) Fe(2) C(20) 157.1(1) yes
C(13) Fe(2) C(14) 40.7(1) yes
C(13) Fe(2) C(15) 68.5(1) yes
C(13) Fe(2) C(16) 160.7(1) yes
C(13) Fe(2) C(17) 126.3(1) yes
C(13) Fe(2) C(18) 111.0(1) yes
C(13) Fe(2) C(19) 124.4(1) yes
C(13) Fe(2) C(20) 158.4(1) yes
C(14) Fe(2) C(15) 40.7(1) yes
C(14) Fe(2) C(16) 156.5(1) yes
C(14) Fe(2) C(17) 160.7(2) yes
C(14) Fe(2) C(18) 123.3(1) yes
C(14) Fe(2) C(19) 105.9(1) yes
C(14) Fe(2) C(20) 120.4(1) yes
C(15) Fe(2) C(16) 120.5(1) yes
C(15) Fe(2) C(17) 158.4(1) yes
C(15) Fe(2) C(18) 156.7(1) yes
C(15) Fe(2) C(19) 118.9(1) yes
C(15) Fe(2) C(20) 103.6(1) yes
C(16) Fe(2) C(17) 40.4(1) yes
C(16) Fe(2) C(18) 68.1(1) yes
C(16) Fe(2) C(19) 68.4(1) yes
C(16) Fe(2) C(20) 40.6(1) yes
C(17) Fe(2) C(18) 40.4(1) yes
C(17) Fe(2) C(19) 68.3(1) yes
C(17) Fe(2) C(20) 67.9(1) yes
C(18) Fe(2) C(19) 40.7(1) yes
C(18) Fe(2) C(20) 68.0(1) yes
C(19) Fe(2) C(20) 40.4(1) yes
Fe(1) C(1) C(2) 68.9(2) yes
Fe(1) C(1) C(5) 70.7(2) yes
C(2) C(1) C(5) 107.5(3) yes
Fe(1) C(2) C(1) 69.8(2) yes
Fe(1) C(2) C(3) 70.3(2) yes
C(1) C(2) C(3) 108.0(3) yes
Fe(1) C(3) C(2) 68.9(2) yes
Fe(1) C(3) C(4) 70.1(2) yes
C(2) C(3) C(4) 108.2(3) yes
Fe(1) C(4) C(3) 69.4(2) yes
Fe(1) C(4) C(5) 70.5(2) yes
C(3) C(4) C(5) 108.5(3) yes
Fe(1) C(5) N(1) 130.6(2) yes
Fe(1) C(5) C(1) 68.4(2) yes
Fe(1) C(5) C(4) 69.2(2) yes
N(1) C(5) C(1) 126.9(3) yes
N(1) C(5) C(4) 125.2(3) yes
C(1) C(5) C(4) 107.8(3) yes
Fe(1) C(6) C(7) 68.9(2) yes
Fe(1) C(6) C(10) 71.7(2) yes
C(7) C(6) C(10) 108.7(3) yes
Fe(1) C(7) C(6) 70.2(2) yes
Fe(1) C(7) C(8) 69.8(2) yes
C(6) C(7) C(8) 107.9(3) yes
Fe(1) C(8) C(7) 69.2(2) yes
Fe(1) C(8) C(9) 70.5(2) yes
C(7) C(8) C(9) 107.5(3) yes
Fe(1) C(9) C(8) 68.7(2) yes
Fe(1) C(9) C(10) 71.4(2) yes
C(8) C(9) C(10) 108.8(3) yes
Fe(1) C(10) N(2) 127.7(2) yes
Fe(1) C(10) C(6) 67.9(2) yes
Fe(1) C(10) C(9) 68.6(2) yes
N(2) C(10) C(6) 125.7(3) yes
N(2) C(10) C(9) 127.2(3) yes
C(6) C(10) C(9) 107.1(3) yes
Fe(2) C(11) C(12) 69.8(2) yes
Fe(2) C(11) C(15) 70.0(2) yes
C(12) C(11) C(15) 108.0(3) yes
Fe(2) C(12) C(11) 69.5(2) yes
Fe(2) C(12) C(13) 70.3(2) yes
C(11) C(12) C(13) 108.6(3) yes
Fe(2) C(13) C(12) 69.3(2) yes
Fe(2) C(13) C(14) 69.5(2) yes
C(12) C(13) C(14) 107.7(3) yes
Fe(2) C(14) C(13) 69.8(2) yes
Fe(2) C(14) C(15) 69.5(2) yes
C(13) C(14) C(15) 107.8(3) yes
Fe(2) C(15) N(3) 128.8(2) yes
Fe(2) C(15) C(11) 69.3(2) yes
Fe(2) C(15) C(14) 69.8(2) yes
N(3) C(15) C(11) 126.5(3) yes
N(3) C(15) C(14) 125.6(3) yes
C(11) C(15) C(14) 107.8(3) yes
Fe(2) C(16) C(17) 69.5(2) yes
Fe(2) C(16) C(20) 70.6(2) yes
C(17) C(16) C(20) 108.0(3) yes
Fe(2) C(17) C(16) 70.1(2) yes
Fe(2) C(17) C(18) 69.7(2) yes
C(16) C(17) C(18) 108.4(3) yes
Fe(2) C(18) C(17) 69.8(2) yes
Fe(2) C(18) C(19) 69.9(2) yes
C(17) C(18) C(19) 108.3(3) yes
Fe(2) C(19) C(18) 69.3(2) yes
Fe(2) C(19) C(20) 70.8(2) yes
C(18) C(19) C(20) 107.7(3) yes
Fe(2) C(20) N(4) 132.0(2) yes
Fe(2) C(20) C(16) 68.8(2) yes
Fe(2) C(20) C(19) 68.8(2) yes
N(4) C(20) C(16) 126.1(3) yes
N(4) C(20) C(19) 126.1(3) yes
C(16) C(20) C(19) 107.6(3) yes

loop_
_geom_bond_atom_site_label_1
_geom_bond_atom_site_label_2
_geom_bond_distance
_geom_bond_publ_flag
Fe(1) C(1) 2.042(3) yes
Fe(1) C(2) 2.029(3) yes
Fe(1) C(3) 2.047(4) yes
Fe(1) C(4) 2.055(3) yes
Fe(1) C(5) 2.073(3) yes
Fe(1) C(6) 2.043(3) yes
Fe(1) C(7) 2.027(3) yes
Fe(1) C(8) 2.035(3) yes
Fe(1) C(9) 2.059(3) yes
Fe(1) C(10) 2.095(3) yes
Fe(2) C(11) 2.042(3) yes
Fe(2) C(12) 2.046(3) yes
Fe(2) C(13) 2.060(3) yes
Fe(2) C(14) 2.057(3) yes
Fe(2) C(15) 2.052(3) yes
Fe(2) C(16) 2.051(3) yes
Fe(2) C(17) 2.043(3) yes
Fe(2) C(18) 2.042(4) yes
Fe(2) C(19) 2.050(3) yes
Fe(2) C(20) 2.076(3) yes
N(1) C(5) 1.410(4) yes
N(2) C(10) 1.409(5) yes
N(3) C(15) 1.415(5) yes
N(4) C(20) 1.412(5) yes
C(1) C(2) 1.436(5) yes
C(1) C(5) 1.435(5) yes
C(2) C(3) 1.421(5) yes
C(3) C(4) 1.421(5) yes
C(4) C(5) 1.422(5) yes
C(6) C(7) 1.422(5) yes
C(6) C(10) 1.429(5) yes
C(7) C(8) 1.426(5) yes
C(8) C(9) 1.428(5) yes
C(9) C(10) 1.422(5) yes
C(11) C(12) 1.421(5) yes
C(11) C(15) 1.425(5) yes
C(12) C(13) 1.418(5) yes
C(13) C(14) 1.433(5) yes
C(14) C(15) 1.430(5) yes
C(16) C(17) 1.415(5) yes
C(16) C(20) 1.431(4) yes
C(17) C(18) 1.412(5) yes
C(18) C(19) 1.424(5) yes
C(19) C(20) 1.426(5) yes
